data_2105020
loop_
_publ_author_name
'Siegler, Maxime A.'
'Hao, Xiang'
'Parkin, Sean'
'Brock, Carolyn Pratt'

_publ_section_title
;
 [Ni(H~2~O)~6~](NO~3~)~2~&#x00B7;(15-crown-5)&#x00B7;2H~2~O: three phase
 transitions and an intermediate modulated phase stable over a range of
 <i>ca</i> 40K
;
_journal_issue 6
_journal_name_full 'Acta Crystallographica Section B'
_journal_page_first 486
_journal_page_last 498
_journal_paper_doi 10.1107/S0108768111045897
_journal_volume 67
_journal_year 2011
_chemical_formula_moiety 'C10 H20 O5, H12 Ni O6 2+, 2(N O3 1-), 2(H2 O)'
_chemical_formula_sum 'C10 H36 N2 Ni O19'
_chemical_formula_weight 547.12
_chemical_name_systematic 'hexaquanickel(II) nitrate (15-crown-5) dihydrate'
_space_group_IT_number 12
_symmetry_cell_setting monoclinic
_symmetry_space_group_name_Hall '-I 2y'
_symmetry_space_group_name_H-M 'I 1 2/m 1'
_atom_sites_solution_hydrogens geom
_atom_sites_solution_primary direct
_atom_sites_solution_secondary difmap
_audit_creation_method SHELXL-97
_cell_angle_alpha 90.00
_cell_angle_beta 101.48(2)
_cell_angle_gamma 90.00
_cell_formula_units_Z 2
_cell_length_a 12.370(2)
_cell_length_b 12.570(2)
_cell_length_c 8.1140(10)
_cell_measurement_reflns_used 1456
_cell_measurement_temperature 295(2)
_cell_measurement_theta_max 27.48
_cell_measurement_theta_min 1.00
_cell_volume 1236.4(3)
_computing_cell_refinement 'DENZO-SMN (Nonius, 1997)'
_computing_data_collection 'COLLECT (Nonius, 1997)'
_computing_data_reduction 'DENZO-SMN (Nonius, 1997)'
_computing_molecular_graphics 'Mercury (Macrae et al., 2008)'
_computing_publication_material 'SHELX-97 and local procedures'
_computing_structure_refinement 'SHELXL-97 (Sheldrick, 2008)'
_computing_structure_solution 'SHELXS-97 (Sheldrick, 2008)'
_diffrn_ambient_temperature 295(2)
_diffrn_detector_area_resol_mean 18
_diffrn_measured_fraction_theta_full 0.997
_diffrn_measured_fraction_theta_max 0.997
_diffrn_measurement_device_type 'Nonius KappaCCD diffractometer'
_diffrn_measurement_method '\w scans at fixed \c = 55\%'
_diffrn_radiation_monochromator graphite
_diffrn_radiation_source 'fine-focus sealed tube'
_diffrn_radiation_type MoK\a
_diffrn_radiation_wavelength 0.71073
_diffrn_reflns_av_R_equivalents 0.0375
_diffrn_reflns_av_sigmaI/netI 0.0551
_diffrn_reflns_limit_h_max 16
_diffrn_reflns_limit_h_min -16
_diffrn_reflns_limit_k_max 16
_diffrn_reflns_limit_k_min -15
_diffrn_reflns_limit_l_max 10
_diffrn_reflns_limit_l_min -10
_diffrn_reflns_number 2698
_diffrn_reflns_theta_full 27.45
_diffrn_reflns_theta_max 27.45
_diffrn_reflns_theta_min 2.33
_exptl_absorpt_coefficient_mu 0.868
_exptl_absorpt_correction_T_max 0.9579
_exptl_absorpt_correction_T_min 0.7510
_exptl_absorpt_correction_type multi-scan
_exptl_absorpt_process_details 'Scalepack (Otwinowski & Minor, 2006)'
_exptl_crystal_colour 'pale green'
_exptl_crystal_density_diffrn 1.470
_exptl_crystal_density_method 'not measured'
_exptl_crystal_description 'elongated parallelepiped'
_exptl_crystal_F_000 580
_exptl_crystal_size_max 0.35
_exptl_crystal_size_mid 0.30
_exptl_crystal_size_min 0.05
_refine_diff_density_max 0.501
_refine_diff_density_min -0.379
_refine_ls_extinction_method none
_refine_ls_goodness_of_fit_ref 1.035
_refine_ls_hydrogen_treatment mixed
_refine_ls_matrix_type full
_refine_ls_number_parameters 138
_refine_ls_number_reflns 1473
_refine_ls_number_restraints 28
_refine_ls_restrained_S_all 1.027
_refine_ls_R_factor_all 0.0888
_refine_ls_R_factor_gt 0.0575
_refine_ls_shift/su_max 0.012
_refine_ls_shift/su_mean 0.002
_refine_ls_structure_factor_coef Fsqd
_refine_ls_weighting_details 'calc w=1/[\s^2^(Fo^2^)+(0.1004P)^2^+0.0000P] where P=(Fo^2^+2Fc^2^)/3'
_refine_ls_weighting_scheme calc
_refine_ls_wR_factor_gt 0.1472
_refine_ls_wR_factor_ref 0.1633
_reflns_number_gt 1037
_reflns_number_total 1473
_reflns_threshold_expression >2sigma(I)
_cod_data_source_file hw5018.cif
_cod_data_source_block 295K_I
_cod_original_sg_symbol_H-M 'I 2/m'
_cod_database_code 2105020
_cod_database_fobs_code 2105020

loop_
_symmetry_equiv_pos_as_xyz
'x, y, z'
'-x, y, -z'
'x+1/2, y+1/2, z+1/2'
'-x+1/2, y+1/2, -z+1/2'
'-x, -y, -z'
'x, -y, z'
'-x+1/2, -y+1/2, -z+1/2'
'x+1/2, -y+1/2, z+1/2'

loop_
_atom_site_type_symbol
_atom_site_label
_atom_site_fract_x
_atom_site_fract_y
_atom_site_fract_z
_atom_site_U_iso_or_equiv
_atom_site_adp_type
_atom_site_calc_flag
_atom_site_refinement_flags
_atom_site_occupancy
_atom_site_symmetry_multiplicity
_atom_site_disorder_assembly
_atom_site_disorder_group
O O1 -0.1767(8) 0.0000 0.4765(16) 0.102(5) Uani d PDU 0.25 1 A -1
C C1 -0.2251(9) 0.0918(8) 0.3964(12) 0.095(3) Uani d PDU 0.50 1 A -1
H H1A -0.2978 0.1015 0.4221 0.114 Uiso calc PR 0.50 1 A -1
H H1B -0.2338 0.0837 0.2756 0.114 Uiso calc PR 0.50 1 A -1
C C2 -0.1567(8) 0.1863(13) 0.452(3) 0.117(5) Uani d PDU 0.50 1 A -1
H H2A -0.1833 0.2457 0.3785 0.141 Uiso calc PR 0.50 1 A -1
H H2B -0.1641 0.2052 0.5649 0.141 Uiso calc PR 0.50 1 A -1
O O2 -0.0452(6) 0.1686(5) 0.4495(9) 0.103(2) Uani d PDU 0.50 1 A -1
C C3 0.0317(9) 0.2418(7) 0.5347(17) 0.112(3) Uani d PDU 0.50 1 A -1
H H3A 0.0233 0.2502 0.6503 0.134 Uiso calc PR 0.50 1 A -1
H H3B 0.0229 0.3107 0.4797 0.134 Uiso calc PR 0.50 1 A -1
C C4 0.1409(12) 0.1944(12) 0.527(2) 0.113(4) Uani d PDU 0.50 1 A -1
H H4A 0.1402 0.1684 0.4141 0.135 Uiso calc PR 0.50 1 A -1
H H4B 0.1978 0.2484 0.5528 0.135 Uiso calc PR 0.50 1 A -1
O O3 0.1647(7) 0.1104(7) 0.6421(12) 0.127(3) Uani d PDU 0.50 1 A -1
C C5 0.2660(14) 0.0569(18) 0.680(3) 0.140(8) Uani d PDU 0.25 1 A -1
H H5A 0.2833 0.0339 0.7961 0.169 Uiso calc PR 0.25 1 A -1
H H5B 0.3257 0.1005 0.6557 0.169 Uiso calc PR 0.25 1 A -1
C C6 0.243(3) -0.034(2) 0.564(4) 0.130(12) Uani d PDU 0.25 1 A -1
H H6A 0.3004 -0.0603 0.5232 0.156 Uiso d P 0.25 1 B -1
H H6B 0.1907 0.0020 0.4491 0.156 Uiso d P 0.25 1 C -1
Ni Ni 0.0000 0.0000 0.0000 0.0509(4) Uani d S 1 4 . .
O O6 -0.0200(3) 0.0000 -0.2565(5) 0.0934(14) Uani d SD 1 2 . .
H H6 0.026(3) 0.044(3) -0.273(7) 0.140 Uiso d D 1 1 . .
O O8 -0.1182(2) 0.1147(2) -0.0141(4) 0.0854(8) Uani d D 1 1 . .
H H8C -0.177(3) 0.107(4) -0.085(5) 0.128 Uiso d D 1 1 . .
H H8D -0.109(4) 0.1780(17) -0.006(7) 0.128 Uiso d D 1 1 . .
N N1 0.3744(4) 0.0000 0.2201(8) 0.0989(17) Uani d S 1 2 . .
O O12 0.3259(3) 0.0843(3) 0.1927(6) 0.1318(15) Uani d . 1 1 . .
O O13 0.4710(4) 0.0000 0.2916(10) 0.166(3) Uani d S 1 2 . .
O O18 0.0000 0.3096(5) 0.0000 0.139(2) Uani d SD 1 2 . .
H H18 0.051(6) 0.319(6) 0.084(8) 0.209 Uiso d D 1 1 . .

loop_
_atom_site_aniso_label
_atom_site_aniso_U_11
_atom_site_aniso_U_22
_atom_site_aniso_U_33
_atom_site_aniso_U_12
_atom_site_aniso_U_13
_atom_site_aniso_U_23
O1 0.074(7) 0.142(10) 0.093(8) 0.039(17) 0.023(7) 0.03(2)
C1 0.056(5) 0.164(9) 0.064(6) 0.052(4) 0.010(5) 0.028(6)
C2 0.125(5) 0.121(10) 0.094(10) 0.077(6) -0.006(8) -0.010(9)
O2 0.126(4) 0.083(4) 0.109(6) -0.003(3) 0.046(4) -0.020(4)
C3 0.174(6) 0.072(5) 0.097(11) -0.016(5) 0.044(7) -0.016(6)
C4 0.142(5) 0.120(11) 0.098(10) -0.058(7) 0.076(8) -0.016(7)
O3 0.091(5) 0.126(7) 0.177(8) -0.027(4) 0.058(5) 0.015(6)
C5 0.085(12) 0.23(2) 0.106(16) -0.008(11) 0.011(13) -0.068(11)
C6 0.16(3) 0.143(17) 0.12(2) -0.057(14) 0.11(2) -0.024(15)
Ni 0.0457(5) 0.0603(6) 0.0470(5) 0.000 0.0098(3) 0.000
O6 0.072(2) 0.158(5) 0.0523(19) 0.000 0.0182(17) 0.000
O8 0.0637(16) 0.0719(17) 0.114(2) 0.0144(13) 0.0020(14) -0.0141(17)
N1 0.071(3) 0.109(5) 0.107(4) 0.000 -0.007(3) 0.000
O12 0.090(2) 0.115(3) 0.173(4) -0.011(2) -0.015(2) 0.043(3)
O13 0.075(3) 0.165(6) 0.226(7) 0.000 -0.047(4) 0.000
O18 0.163(6) 0.072(3) 0.189(7) 0.000 0.051(4) 0.000

loop_
_atom_type_symbol
_atom_type_description
_atom_type_scat_dispersion_real
_atom_type_scat_dispersion_imag
_atom_type_scat_source
C C 0.0033 0.0016 'International Tables Vol C Tables 4.2.6.8 and 6.1.1.4'
H H 0.0000 0.0000 'International Tables Vol C Tables 4.2.6.8 and 6.1.1.4'
N N 0.0061 0.0033 'International Tables Vol C Tables 4.2.6.8 and 6.1.1.4'
O O 0.0106 0.0060 'International Tables Vol C Tables 4.2.6.8 and 6.1.1.4'
Ni Ni 0.3393 1.1124 'International Tables Vol C Tables 4.2.6.8 and 6.1.1.4'

loop_
_geom_angle_atom_site_label_1
_geom_angle_atom_site_label_2
_geom_angle_atom_site_label_3
_geom_angle_site_symmetry_1
_geom_angle_site_symmetry_3
_geom_angle
_geom_angle_publ_flag
O1 C1 C2 . . 110.9(11) no
O1 C1 H1A . . 109.5 no
C2 C1 H1A . . 109.5 no
O1 C1 H1B . . 109.5 no
C2 C1 H1B . . 109.5 no
H1A C1 H1B . . 108.0 no
O2 C2 C1 . . 112.0(11) no
O2 C2 H2A . . 109.2 no
C1 C2 H2A . . 109.2 no
O2 C2 H2B . . 109.2 no
C1 C2 H2B . . 109.2 no
H2A C2 H2B . . 107.9 no
C2 O2 C3 . . 117.5(8) no
O2 C3 C4 . . 104.4(10) no
O2 C3 H3A . . 110.9 no
C4 C3 H3A . . 110.9 no
O2 C3 H3B . . 110.9 no
C4 C3 H3B . . 110.9 no
H3A C3 H3B . . 108.9 no
O3 C4 C3 . . 110.1(9) no
O3 C4 H4A . . 109.6 no
C3 C4 H4A . . 109.6 no
O3 C4 H4B . . 109.6 no
C3 C4 H4B . . 109.6 no
H4A C4 H4B . . 108.1 no
C5 O3 C4 . . 124.5(14) no
O3 C5 C6 . . 100(2) no
O3 C5 H5A . . 111.7 no
C6 C5 H5A . . 111.7 no
O3 C5 H5B . . 111.7 no
C6 C5 H5B . . 111.7 no
H5A C5 H5B . . 109.5 no
C5 C6 H6A . . 116.5 no
C5 C6 H6B . . 103.1 no
H6A C6 H6B . . 102.3 no
O8 Ni O8 . 6 89.92(18) no
O8 Ni O8 . 2 90.08(18) no
O8 Ni O8 6 2 180.00(15) no
O8 Ni O8 . 5 180.0 no
O8 Ni O8 6 5 90.07(18) no
O8 Ni O8 2 5 89.93(18) no
O8 Ni O6 . 5 89.85(12) no
O8 Ni O6 6 5 89.85(12) no
O8 Ni O6 2 5 90.15(12) no
O8 Ni O6 5 5 90.15(12) no
O8 Ni O6 . . 90.15(12) no
O8 Ni O6 6 . 90.15(12) no
O8 Ni O6 2 . 89.85(12) no
O8 Ni O6 5 . 89.85(12) no
O6 Ni O6 5 . 180.0 no
Ni O6 H6 . . 103(4) no
Ni O8 H8C . . 118(4) no
Ni O8 H8D . . 127(4) no
H8C O8 H8D . . 105(3) no
O12 N1 O12 6 . 121.2(6) no
O12 N1 O13 6 . 119.2(3) no
O12 N1 O13 . . 119.2(3) no

loop_
_geom_bond_atom_site_label_1
_geom_bond_atom_site_label_2
_geom_bond_site_symmetry_2
_geom_bond_distance
_geom_bond_publ_flag
O1 C1 . 1.399(8) no
C1 C2 . 1.476(9) no
C1 H1A . 0.9700 no
C1 H1B . 0.9700 no
C2 O2 . 1.402(9) no
C2 H2A . 0.9700 no
C2 H2B . 0.9700 no
O2 C3 . 1.402(7) no
C3 C4 . 1.490(9) no
C3 H3A . 0.9700 no
C3 H3B . 0.9700 no
C4 O3 . 1.402(9) no
C4 H4A . 0.9700 no
C4 H4B . 0.9700 no
O3 C5 . 1.401(10) no
C5 C6 . 1.471(10) no
C5 H5A . 0.9700 no
C5 H5B . 0.9700 no
C6 H6A . 0.9067 no
C6 H6B . 1.1141 no
Ni O8 . 2.040(3) no
Ni O8 6 2.040(3) no
Ni O8 2 2.040(3) no
Ni O8 5 2.040(3) no
Ni O6 5 2.046(4) no
Ni O6 . 2.046(4) no
O6 H6 . 0.825(19) no
O8 H8C . 0.838(19) no
O8 H8D . 0.805(19) no
N1 O12 6 1.216(4) no
N1 O12 . 1.216(4) no
N1 O13 . 1.221(7) no
O18 H18 . 0.84(2) no

loop_
_geom_hbond_atom_site_label_D
_geom_hbond_atom_site_label_H
_geom_hbond_atom_site_label_A
_geom_hbond_site_symmetry_A
_geom_hbond_distance_DH
_geom_hbond_distance_HA
_geom_hbond_distance_DA
_geom_hbond_angle_DHA
O6 H6 O2 2 0.825(19) 2.17(4) 2.845(7) 140(5)
O6 H6 O3 1_554 0.825(19) 2.14(3) 2.928(8) 160(5)
O8 H8C O12 2 0.838(19) 1.90(2) 2.714(4) 164(5)
O8 H8D O18 . 0.805(19) 2.13(3) 2.844(7) 148(5)
O18 H18 O12 7 0.84(2) 2.45(4) 3.240(5) 157(7)
O18 H18 O13 7 0.84(2) 2.53(8) 2.911(7) 109(7)

loop_
_geom_torsion_atom_site_label_1
_geom_torsion_atom_site_label_2
_geom_torsion_atom_site_label_3
_geom_torsion_atom_site_label_4
_geom_torsion
_geom_torsion_publ_flag
O1 C1 C2 O2 47.1(19) no
C1 C2 O2 C3 -165.6(11) no
C2 O2 C3 C4 173.3(15) no
O2 C3 C4 O3 -76.0(15) no
C3 C4 O3 C5 -172.5(14) no
C4 O3 C5 C6 -95(2) no
